data_2105606
loop_
_publ_author_name
'Bertolasi, V.'
'Gilli, P.'
'Ferretti, V.'
'Gilli, G.'

_publ_section_title
;
 Intermolecular N-H&#x00B7;&#x00B7;&#x00B7;O Hydrogen Bonding Assisted by
 Resonance. II. Self Assembly of Hydrogen-Bonded Secondary Enaminones in
 Supramolecular Catemers
;
_journal_issue 1
_journal_name_full 'Acta Crystallographica Section B'
_journal_page_first 50
_journal_page_last 65
_journal_paper_doi 10.1107/S0108768197008677
_journal_volume 54
_journal_year 1998
_chemical_formula_analytical 'C15 H19 N1 O2 '
_chemical_formula_sum 'C15 H19 N O2'
_chemical_formula_weight 245.32
_chemical_name_systematic
;
3-(2-methoxyphenylamino)-6,6-dimethyl-2-cyclohexen-1-one
;
_space_group_IT_number 61
_symmetry_cell_setting orthorhombic
_symmetry_space_group_name_Hall '-P 2ac 2ab'
_symmetry_space_group_name_H-M 'P b c a'
_cell_angle_alpha 90.00000
_cell_angle_beta 90.00000
_cell_angle_gamma 90.00000
_cell_formula_units_Z 8
_cell_length_a 10.5460(10)
_cell_length_b 14.205(4)
_cell_length_c 18.323(2)
_cell_measurement_reflns_used 25
_cell_measurement_temperature 295
_cell_measurement_theta_max 15
_cell_measurement_theta_min 10
_cell_volume 2744.9(9)
_diffrn_ambient_temperature 295
_diffrn_measurement_device_type 'Enraf-Nonius CAD4'
_diffrn_measurement_method \w/2\q
_diffrn_radiation_monochromator graphite
_diffrn_radiation_source 'fine focus sealed tube'
_diffrn_radiation_type 'Mo K\a'
_diffrn_radiation_wavelength 0.71069
_diffrn_reflns_limit_h_max 13
_diffrn_reflns_limit_h_min 0
_diffrn_reflns_limit_k_max 18
_diffrn_reflns_limit_k_min 0
_diffrn_reflns_limit_l_max 24
_diffrn_reflns_limit_l_min 0
_diffrn_reflns_number 3297
_diffrn_reflns_reduction_process ' ......'
_diffrn_reflns_theta_max 28
_diffrn_reflns_theta_min 2
_diffrn_standards_decay_% 0
_diffrn_standards_interval_time 120
_diffrn_standards_number 3
_exptl_absorpt_coefficient_mu 0.0784
_exptl_absorpt_correction_type none
_exptl_crystal_colour colourless
_exptl_crystal_density_diffrn 1.1873
_exptl_crystal_description
;
prismatic
;
_exptl_crystal_F_000 1056.0
_exptl_crystal_size_max 0.60
_exptl_crystal_size_mid 0.36
_exptl_crystal_size_min 0.19
_refine_diff_density_max 0.17
_refine_diff_density_min -0.12
_refine_ls_extinction_method none
_refine_ls_goodness_of_fit_ref 1.77
_refine_ls_hydrogen_treatment 'H atoms isotropic'
_refine_ls_matrix_type full
_refine_ls_number_parameters 239
_refine_ls_number_reflns 1940
_refine_ls_R_factor_gt 0.047
_refine_ls_shift/su_max 0.01
_refine_ls_structure_factor_coef F
_refine_ls_weighting_details 'w = 4F^2^/[\s^2^(I) + (0.04F^2^)^2^]'
_refine_ls_weighting_scheme calc
_refine_ls_wR_factor_ref 0.055
_reflns_number_gt 1940
_reflns_number_total 3297
_reflns_threshold_expression I>3\s(I)
_cod_data_source_file na0080.cif
_cod_data_source_block 11
_cod_depositor_comments
;
The following automatic conversions were performed:

'_refine_ls_weighting_scheme' value 'calc w = 4F^2^/[\s^2^(I) +
(0.04F^2^)^2^]' was changed to 'calc'. New tag
'_refine_ls_weighting_details' was created. The value of the new tag
was set to 'w = 4F^2^/[\s^2^(I) + (0.04F^2^)^2^]'.

Automatic conversion script
Id: cif_fix_values 3143 2015-03-26 13:38:13Z robertas 
;
_cod_original_formula_sum 'C15 H19 N1 O2 '
_cod_database_code 2105606

loop_
_symmetry_equiv_pos_as_xyz
x,y,z
-x,-y,-z
-x+1/2,-y,z+1/2
x+1/2,y,-z+1/2
-x,y+1/2,-z+1/2
x,-y+1/2,z+1/2
x+1/2,-y+1/2,-z
-x+1/2,y+1/2,z

loop_
_atom_site_label
_atom_site_fract_x
_atom_site_fract_y
_atom_site_fract_z
_atom_site_U_iso_or_equiv
_atom_site_adp_type
_atom_site_occupancy
_atom_site_type_symbol
O1 0.25610(10) -0.29143(9) 0.09951(8) 0.0542(5) Uani 1.0 O
O2 0.03090(10) 0.13630(10) 0.21871(7) 0.0519(4) Uani 1.0 O
N1 0.11360(10) 0.02444(9) 0.11447(9) 0.0376(4) Uani 1.0 N
C1 0.2739(2) -0.20650(10) 0.08720(10) 0.0344(5) Uani 1.0 C
C2 0.1826(2) -0.13740(10) 0.10840(10) 0.0366(5) Uani 1.0 C
C3 0.1999(2) -0.04340(10) 0.09895(9) 0.0317(5) Uani 1.0 C
C4 0.3220(2) -0.00610(10) 0.06860(10) 0.0410(5) Uani 1.0 C
C5 0.4283(2) -0.07720(10) 0.07560(10) 0.0398(5) Uani 1.0 C
C6 0.3916(2) -0.17430(10) 0.04580(10) 0.0359(5) Uani 1.0 C
C7 0.5022(2) -0.24230(10) 0.05660(10) 0.0540(7) Uani 1.0 C
C8 0.3580(2) -0.1691(2) -0.03490(10) 0.0608(7) Uani 1.0 C
C9 -0.0115(2) 0.01120(10) 0.14030(10) 0.0356(5) Uani 1.0 C
C10 -0.0552(2) 0.07140(10) 0.19540(10) 0.0403(6) Uani 1.0 C
C11 -0.1778(2) 0.0619(2) 0.22160(10) 0.0558(7) Uani 1.0 C
C12 -0.2557(2) -0.0068(2) 0.19370(10) 0.0651(8) Uani 1.0 C
C13 -0.2149(2) -0.0648(2) 0.13910(10) 0.0608(7) Uani 1.0 C
C14 -0.0931(2) -0.05510(10) 0.11210(10) 0.0486(6) Uani 1.0 C
C15 -0.0108(3) 0.2069(2) 0.26850(10) 0.0795(9) Uani 1.0 C
H1N 0.1437(17) 0.0812(12) 0.1161(10) 0.039(4) Uiso 1.0 H
H2 0.1067(15) -0.1596(12) 0.1287(9) 0.031(4) Uiso 1.0 H
H41 0.3065(19) 0.0114(14) 0.0155(11) 0.047(5) Uiso 1.0 H
H42 0.3455(17) 0.0508(13) 0.0960(9) 0.039(4) Uiso 1.0 H
H51 0.4539(16) -0.0850(12) 0.1301(10) 0.031(4) Uiso 1.0 H
H52 0.5058(18) -0.0526(14) 0.0503(10) 0.042(5) Uiso 1.0 H
H71 0.527(2) -0.2487(15) 0.1127(12) 0.057(5) Uiso 1.0 H
H72 0.574(2) -0.2207(15) 0.0290(11) 0.055(5) Uiso 1.0 H
H73 0.477(2) -0.3036(18) 0.0374(12) 0.065(6) Uiso 1.0 H
H81 0.340(2) -0.2318(16) -0.0497(12) 0.066(6) Uiso 1.0 H
H82 0.428(2) -0.1449(18) -0.0621(12) 0.073(6) Uiso 1.0 H
H83 0.279(2) -0.1285(19) -0.0448(13) 0.078(7) Uiso 1.0 H
H11 -0.2110(19) 0.1015(14) 0.2587(11) 0.050(5) Uiso 1.0 H
H12 -0.340(2) -0.0114(15) 0.2135(12) 0.065(6) Uiso 1.0 H
H13 -0.268(2) -0.1107(16) 0.1203(12) 0.055(5) Uiso 1.0 H
H14 -0.0669(18) -0.0929(13) 0.0711(10) 0.044(5) Uiso 1.0 H
H151 -0.030(3) 0.1770(19) 0.3176(15) 0.089(7) Uiso 1.0 H
H152 0.064(3) 0.2450(17) 0.2721(14) 0.080(7) Uiso 1.0 H
H153 -0.086(2) 0.2435(16) 0.2439(14) 0.077(6) Uiso 1.0 H

loop_
_atom_site_aniso_label
_atom_site_aniso_U_11
_atom_site_aniso_U_22
_atom_site_aniso_U_33
_atom_site_aniso_U_12
_atom_site_aniso_U_13
_atom_site_aniso_U_23
O1 0.0352(5) 0.0155(4) 0.0776(8) 0.0040(5) 0.0098(6) 0.0000(4)
O2 0.0427(6) 0.0390(6) 0.0413(6) -0.0142(5) 0.0008(5) 0.0057(5)
N1 0.0295(6) 0.0157(5) 0.0438(7) -0.0026(5) 0.0073(6) 0.0014(5)
C1 0.0271(7) 0.0170(6) 0.0374(7) -0.0007(6) 0.0021(6) -0.0013(6)
C2 0.0247(6) 0.0198(6) 0.0421(8) 0.0040(6) 0.0103(6) -0.0006(6)
C3 0.0272(6) 0.0184(6) 0.0296(7) -0.0012(6) 0.0048(6) -0.0004(6)
C4 0.0291(7) 0.0182(6) 0.0497(9) 0.0000(6) 0.0093(7) -0.0018(6)
C5 0.0250(7) 0.0232(6) 0.0462(9) -0.0002(6) 0.0082(7) -0.0036(6)
C6 0.0284(7) 0.0206(6) 0.0361(7) -0.0016(6) 0.0069(6) 0.0031(6)
C7 0.0325(8) 0.0298(8) 0.0657(11) 0.0011(8) 0.0152(8) 0.0067(7)
C8 0.0611(11) 0.0443(10) 0.0387(9) -0.0063(8) 0.0092(9) -0.0003(10)
C9 0.0263(6) 0.0230(6) 0.0350(8) 0.0010(6) 0.0042(6) 0.0048(6)
C10 0.0331(7) 0.0315(7) 0.0309(8) 0.0002(6) 0.0011(7) 0.0073(6)
C11 0.0371(8) 0.0549(10) 0.0403(9) -0.0029(8) 0.0110(8) 0.0135(8)
C12 0.0292(8) 0.0589(12) 0.0660(12) 0.0010(11) 0.0109(10) 0.0023(9)
C13 0.0304(8) 0.0436(9) 0.0701(13) -0.0037(10) 0.0003(9) -0.0029(8)
C14 0.0335(8) 0.0322(8) 0.0494(10) -0.0081(8) 0.0026(8) 0.0026(7)
C15 0.0743(14) 0.0613(11) 0.0527(11) -0.0285(9) 0.0056(11) 0.0064(11)

loop_
_atom_type_symbol
_atom_type_description
_atom_type_scat_dispersion_real
_atom_type_scat_dispersion_imag
_atom_type_scat_source
'O ' 'Oxygen      ' 0.0106 0.0060 'Int. Tab. C, 4.2.6.8, 6.1.1.4'
'N ' 'Nitrogen    ' 0.0061 0.0033 'Int. Tab. C, 4.2.6.8, 6.1.1.4'
'C ' 'Carbon      ' 0.0033 0.0016 'Int. Tab. C, 4.2.6.8, 6.1.1.4'
'H ' 'Hydrogen    ' 0.0000 0.0000 'Int. Tab. C, 4.2.6.8, 6.1.1.4'

loop_
_geom_angle_atom_site_label_1
_geom_angle_atom_site_label_2
_geom_angle_atom_site_label_3
_geom_angle
_geom_angle_publ_flag
C10 O2 C15 118.1(2) no
C3 N1 C9 127.0(2) no
C3 N1 H1N 115.0(10) no
C9 N1 H1N 117.0(10) no
O1 C1 C2 121.1(2) no
O1 C1 C6 120.4(2) no
C2 C1 C6 118.5(2) no
C1 C2 C3 123.4(2) no
C1 C2 H2 117.0(10) no
C3 C2 H2 120.0(10) no
N1 C3 C2 125.6(2) no
N1 C3 C4 113.8(2) no
C2 C3 C4 120.7(2) no
C3 C4 C5 111.60(10) no
C3 C4 H41 108.0(10) no
C3 C4 H42 109.0(10) no
C5 C4 H41 111.0(10) no
C5 C4 H42 109.0(10) no
H41 C4 H42 109(2) no
C4 C5 C6 112.60(10) no
C4 C5 H51 110.1(9) no
C4 C5 H52 109.0(10) no
C6 C5 H51 108.1(9) no
C6 C5 H52 111.0(10) no
H51 C5 H52 106.0(10) no
C1 C6 C5 107.40(10) no
C1 C6 C7 111.60(10) no
C1 C6 C8 107.9(2) no
C5 C6 C7 109.30(10) no
C5 C6 C8 111.2(2) no
C7 C6 C8 109.5(2) no
C6 C7 H71 111.0(10) no
C6 C7 H72 109.0(10) no
C6 C7 H73 108.0(10) no
H71 C7 H72 110(2) no
H71 C7 H73 110(2) no
H72 C7 H73 108(2) no
C6 C8 H81 106.0(10) no
C6 C8 H82 110.0(10) no
C6 C8 H83 113.0(10) no
H81 C8 H82 110(2) no
H81 C8 H83 108(2) no
H82 C8 H83 109(2) no
N1 C9 C10 117.8(2) no
N1 C9 C14 123.2(2) no
C10 C9 C14 118.9(2) no
O2 C10 C9 114.8(2) no
O2 C10 C11 125.4(2) no
C9 C10 C11 119.8(2) no
C10 C11 C12 119.8(2) no
C10 C11 H11 122.0(10) no
C12 C11 H11 118.0(10) no
C11 C12 C13 120.9(2) no
C11 C12 H12 117.0(10) no
C13 C12 H12 122.0(10) no
C12 C13 C14 119.6(2) no
C12 C13 H13 121.0(10) no
C14 C13 H13 120.0(10) no
C9 C14 C13 120.9(2) no
C9 C14 H14 120.0(10) no
C13 C14 H14 119.0(10) no
O2 C15 H151 109(2) no
O2 C15 H152 101.0(10) no
O2 C15 H153 108.0(10) no
H151 C15 H152 110(2) no
H151 C15 H153 116(2) no
H152 C15 H153 112(2) no

loop_
_geom_bond_atom_site_label_1
_geom_bond_atom_site_label_2
_geom_bond_distance
_geom_bond_publ_flag
O1 C1 1.241(2) no
O2 C10 1.362(2) no
O2 C15 1.426(3) no
N1 C3 1.356(2) no
N1 C9 1.414(2) no
N1 H1N 0.870(10) no
C1 C2 1.429(2) no
C1 C6 1.525(2) no
C2 C3 1.359(2) no
C2 H2 0.940(10) no
C3 C4 1.499(3) no
C4 C5 1.514(3) no
C4 H41 1.02(2) no
C4 H42 0.980(10) no
C5 C6 1.532(3) no
C5 H51 1.040(10) no
C5 H52 1.000(10) no
C6 C7 1.527(3) no
C6 C8 1.522(3) no
C7 H71 1.07(2) no
C7 H72 0.96(2) no
C7 H73 0.98(2) no
C8 H81 0.95(2) no
C8 H82 0.96(2) no
C8 H83 1.03(2) no
C9 C10 1.401(3) no
C9 C14 1.376(3) no
C10 C11 1.386(3) no
C11 C12 1.375(3) no
C11 H11 0.95(2) no
C12 C13 1.365(4) no
C12 H12 0.96(2) no
C13 C14 1.384(3) no
C13 H13 0.92(2) no
C14 H14 0.960(10) no
C15 H151 1.01(2) no
C15 H152 0.96(2) no
C15 H153 1.05(2) no

loop_
_geom_contact_atom_site_label_1
_geom_contact_atom_site_label_2
_geom_contact_distance
O1 C2 2.326(2)
O1 C6 2.404(2)
O1 C7 2.800(2)
O1 H2 2.505(16)
O1 H71 2.93(2)
O1 H73 2.59(2)
O1 H81 3.00(2)
O2 N1 2.633(2)
O2 C9 2.328(2)
O2 C11 2.442(3)
O2 H1N 2.358(18)
O2 H11 2.70(2)
O2 H151 2.01(3)
O2 H152 1.86(3)
O2 H153 2.02(2)
N1 C2 2.415(2)
N1 C4 2.393(2)
N1 C10 2.411(2)
N1 C14 2.455(3)
N1 H2 2.628(17)
N1 H41 2.73(2)
N1 H42 2.498(18)
N1 H14 2.652(19)
C1 C3 2.454(2)
C1 C4 2.912(3)
C1 C5 2.464(2)
C1 C7 2.524(3)
C1 C8 2.464(3)
C1 H2 2.033(16)
C1 H51 2.684(17)
C1 H71 2.78(2)
C1 H73 2.70(2)
C1 H81 2.63(2)
C1 H83 2.66(2)
C2 C4 2.485(3)
C2 C5 2.794(2)
C2 C6 2.539(2)
C2 C9 2.999(2)
C2 H51 2.984(17)
C2 H83 2.99(2)
C2 H14 2.791(19)
C3 C5 2.492(2)
C3 C6 2.914(2)
C3 C9 2.480(2)
C3 H1N 1.894(17)
C3 H2 1.997(17)
C3 H41 2.05(2)
C3 H42 2.038(18)
C3 H51 2.802(17)
C3 H14 2.945(19)
C4 C6 2.534(3)
C4 H1N 2.415(18)
C4 H51 2.112(17)
C4 H52 2.075(19)
C4 H83 2.75(3)
C5 C7 2.496(3)
C5 C8 2.519(3)
C5 H41 2.11(2)
C5 H42 2.051(18)
C5 H71 2.74(2)
C5 H72 2.69(2)
C5 H82 2.70(2)
C5 H83 2.80(2)
C6 H41 2.84(2)
C6 H51 2.103(17)
C6 H52 2.11(2)
C6 H71 2.16(2)
C6 H72 2.05(2)
C6 H73 2.05(3)
C6 H81 2.01(2)
C6 H82 2.06(2)
C6 H83 2.14(2)
C7 C8 2.490(3)
C7 H51 2.658(17)
C7 H52 2.70(2)
C7 H81 2.60(2)
C7 H82 2.69(2)
C8 H41 2.78(2)
C8 H52 2.757(19)
C8 H72 2.66(2)
C8 H73 2.64(2)
C9 C11 2.411(3)
C9 C12 2.766(3)
C9 C13 2.402(3)
C9 H1N 1.966(18)
C9 H2 2.736(17)
C9 H14 2.034(19)
C10 C12 2.389(3)
C10 C13 2.765(3)
C10 C14 2.392(3)
C10 C15 2.391(3)
C10 H1N 2.556(18)
C10 H11 2.06(2)
C10 H151 2.71(3)
C10 H153 2.62(2)
C11 C13 2.383(3)
C11 C14 2.755(3)
C11 C15 2.843(4)
C11 H12 2.00(2)
C11 H151 2.86(3)
C11 H153 2.78(2)
C12 C14 2.377(3)
C12 H11 2.00(2)
C12 H13 2.00(2)
C13 H12 2.04(2)
C13 H14 2.037(19)
C14 H2 2.595(16)
C14 H13 2.01(2)
C15 H11 2.60(2)
H1N H41 2.71(3)
H1N H42 2.20(3)
H2 H14 2.32(3)
H41 H42 1.63(3)
H41 H51 2.95(3)
H41 H52 2.38(3)
H41 H82 2.93(3)
H41 H83 2.29(3)
H42 H51 2.33(3)
H42 H52 2.39(3)
H51 H52 1.63(3)
H51 H71 2.47(3)
H51 H72 2.96(3)
H52 H72 2.52(3)
H52 H82 2.58(3)
H71 H72 1.66(3)
H71 H73 1.67(3)
H72 H73 1.57(3)
H72 H81 2.86(3)
H72 H82 2.51(3)
H73 H81 2.38(3)
H73 H82 2.95(3)
H81 H82 1.57(3)
H81 H83 1.60(4)
H82 H83 1.62(3)
H11 H12 2.26(3)
H11 H151 2.44(3)
H11 H153 2.42(3)
H12 H13 2.34(3)
H13 H14 2.31(3)
H151 H152 1.61(4)
H151 H153 1.75(4)
H152 H153 1.67(4)

loop_
_geom_hbond_atom_site_label_D
_geom_hbond_atom_site_label_H
_geom_hbond_atom_site_label_A
_geom_hbond_site_symmetry_A
_geom_hbond_distance_DH
_geom_hbond_distance_HA
_geom_hbond_distance_DA
_geom_hbond_angle_DHA
N1 H1N O1 8_555 0.87(2) 2.12(2) 2.967(2) 167(2)

loop_
_geom_torsion_atom_site_label_1
_geom_torsion_atom_site_label_2
_geom_torsion_atom_site_label_3
_geom_torsion_atom_site_label_4
_geom_torsion
_geom_torsion_publ_flag
C15 O2 C10 C9 172.9(2) no
C15 O2 C10 C11 -6.9(3) no
C10 O2 C15 H151 69(2) no
C10 O2 C15 H152 -174(2) no
C10 O2 C15 H153 -57.0(10) no
C9 N1 C3 C2 -2.7(3) no
C9 N1 C3 C4 176.9(2) no
H1N N1 C3 C2 165.0(10) no
H1N N1 C3 C4 -14.0(10) no
C3 N1 C9 C10 138.0(2) no
C3 N1 C9 C14 -44.6(3) no
H1N N1 C9 C10 -29.0(10) no
H1N N1 C9 C14 148.0(10) no
O1 C1 C2 C3 177.1(2) no
O1 C1 C2 H2 -3.0(10) no
C6 C1 C2 C3 -5.6(3) no
C6 C1 C2 H2 173.0(10) no
O1 C1 C6 C5 -147.8(2) no
O1 C1 C6 C7 -28.0(2) no
O1 C1 C6 C8 92.3(2) no
C2 C1 C6 C5 34.9(2) no
C2 C1 C6 C7 154.7(2) no
C2 C1 C6 C8 -85.0(2) no
C1 C2 C3 N1 176.2(2) no
C1 C2 C3 C4 -3.4(3) no
H2 C2 C3 N1 -1.0(10) no
H2 C2 C3 C4 178.0(10) no
N1 C3 C4 C5 161.1(2) no
N1 C3 C4 H41 -76.0(10) no
N1 C3 C4 H42 41.0(10) no
C2 C3 C4 C5 -19.2(2) no
C2 C3 C4 H41 103.0(10) no
C2 C3 C4 H42 -138.0(10) no
C3 C4 C5 C6 50.6(2) no
C3 C4 C5 H51 -69.0(10) no
C3 C4 C5 H52 174.0(10) no
H41 C4 C5 C6 -69.0(10) no
H41 C4 C5 H51 170(2) no
H41 C4 C5 H52 54(2) no
H42 C4 C5 C6 170.0(10) no
H42 C4 C5 H51 50.0(10) no
H42 C4 C5 H52 -65(2) no
C4 C5 C6 C1 -57.3(2) no
C4 C5 C6 C7 -178.6(2) no
C4 C5 C6 C8 60.5(2) no
H51 C5 C6 C1 65.0(10) no
H51 C5 C6 C7 -56.0(10) no
H51 C5 C6 C8 -177.0(10) no
H52 C5 C6 C1 180.0(10) no
H52 C5 C6 C7 59.0(10) no
H52 C5 C6 C8 -61.0(10) no
C1 C6 C7 H71 -58.0(10) no
C1 C6 C7 H72 179.0(10) no
C1 C6 C7 H73 61.0(10) no
C5 C6 C7 H71 59.0(10) no
C5 C6 C7 H72 -62.0(10) no
C5 C6 C7 H73 180.0(10) no
C8 C6 C7 H71 -178.0(10) no
C8 C6 C7 H72 59.0(10) no
C8 C6 C7 H73 -57.0(10) no
C1 C6 C8 H81 -64.0(10) no
C1 C6 C8 H82 176(2) no
C1 C6 C8 H83 54(2) no
C5 C6 C8 H81 178.0(10) no
C5 C6 C8 H82 59(2) no
C5 C6 C8 H83 -63(2) no
C7 C6 C8 H81 57.0(10) no
C7 C6 C8 H82 -61(2) no
C7 C6 C8 H83 175(2) no
N1 C9 C10 O2 -0.8(2) no
N1 C9 C10 C11 179.0(2) no
C14 C9 C10 O2 -178.4(2) no
C14 C9 C10 C11 1.5(3) no
N1 C9 C14 C13 -179.6(2) no
N1 C9 C14 H14 -2.0(10) no
C10 C9 C14 C13 -2.2(3) no
C10 C9 C14 H14 174.0(10) no
O2 C10 C11 C12 -179.8(2) no
O2 C10 C11 H11 .0(10) no
C9 C10 C11 C12 0.4(3) no
C9 C10 C11 H11 -179.0(10) no
C10 C11 C12 C13 -1.5(3) no
C10 C11 C12 H12 180(2) no
H11 C11 C12 C13 179.0(10) no
H11 C11 C12 H12 0(2) no
C11 C12 C13 C14 0.8(3) no
C11 C12 C13 H13 -179(2) no
H12 C12 C13 C14 180(2) no
H12 C12 C13 H13 0(2) no
C12 C13 C14 C9 1.1(3) no
C12 C13 C14 H14 -174.0(10) no
H13 C13 C14 C9 -177(2) no
H13 C13 C14 H14 5(2) no
